data_7037045
loop_
_publ_author_name
'Blagg, Robin J.'
'Simmons, Trevor R.'
'Hatton, Georgina R.'
'Courtney, James M.'
'Bennett, Elliot L.'
'Lawrence, Elliot J.'
'Wildgoose, Gregory G.'

_publ_section_title
;
 Novel B(Ar')2(Ar'') hetero-tri(aryl)boranes: a systematic study of Lewis
 acidity.
;
_journal_issue 14
_journal_name_full 'Dalton transactions (Cambridge, England : 2003)'
_journal_page_first 6032
_journal_page_last 6043
_journal_paper_doi 10.1039/c5dt03854e
_journal_volume 45
_journal_year 2016
_chemical_formula_moiety 'C20 H3 B Cl10 F6'
_chemical_formula_sum 'C20 H3 B Cl10 F6'
_chemical_formula_weight 722.53
_space_group_crystal_system monoclinic
_space_group_IT_number 14
_space_group_name_Hall '-P 2yn'
_space_group_name_H-M_alt 'P 1 21/n 1'
_symmetry_space_group_name_Hall '-P 2yn'
_symmetry_space_group_name_H-M 'P 1 21/n 1'
_atom_sites_solution_hydrogens geom
_atom_sites_solution_primary iterative
_audit_update_record
;
2015-08-11 deposited with the CCDC.
2015-10-29 downloaded from the CCDC.
;
_cell_angle_alpha 90
_cell_angle_beta 90.871(18)
_cell_angle_gamma 90
_cell_formula_units_Z 4
_cell_length_a 8.5532(17)
_cell_length_b 9.742(2)
_cell_length_c 30.812(8)
_cell_measurement_reflns_used 680
_cell_measurement_temperature 140(1)
_cell_measurement_theta_max 20.2090
_cell_measurement_theta_min 3.1990
_cell_volume 2567.1(10)
_computing_cell_refinement
;
CrysAlisPro, Agilent Technologies,
Version 1.171.37.35 (release 13-08-2014 CrysAlis171 .NET)
(compiled Aug 13 2014,18:06:01)
;
_computing_data_collection
;
CrysAlisPro, Agilent Technologies,
Version 1.171.37.35 (release 13-08-2014 CrysAlis171 .NET)
(compiled Aug 13 2014,18:06:01)
;
_computing_data_reduction
;
CrysAlisPro, Agilent Technologies,
Version 1.171.37.35 (release 13-08-2014 CrysAlis171 .NET)
(compiled Aug 13 2014,18:06:01)
;
_computing_molecular_graphics 'Olex2 (Dolomanov et al., 2009)'
_computing_publication_material 'Olex2 (Dolomanov et al., 2009)'
_computing_structure_refinement 'ShelXL (Sheldrick, 2008)'
_computing_structure_solution
;
Superflip (Palatinus & Chapuis, 2007; Palatinus & van der Lee, 2008;
Palatinus et al., 2012)
;
_diffrn_ambient_environment N~2~
_diffrn_ambient_temperature 140(1)
_diffrn_detector 'CCD plate'
_diffrn_detector_area_resol_mean 16.0050
_diffrn_detector_type Sapphire3
_diffrn_measured_fraction_theta_full 0.998
_diffrn_measured_fraction_theta_max 0.998
_diffrn_measurement_details
;
  1 omega   -2.00   83.00   1.0000   60.0000
omega____ theta____ kappa____ phi______ frames
    -       14.6552   57.0000  -30.0000 85

  2 omega   -3.00   75.00   1.0000   60.0000
omega____ theta____ kappa____ phi______ frames
    -       14.6552   57.0000  150.0000 78

  3 omega  -24.00    9.00   1.0000   60.0000
omega____ theta____ kappa____ phi______ frames
    -       14.6552  -99.0000   90.0000 33

  4 omega  -14.00   15.00   1.0000   60.0000
omega____ theta____ kappa____ phi______ frames
    -      -18.7958  -99.0000    0.0000 29

  5 omega  -58.00   53.00   1.0000   60.0000
omega____ theta____ kappa____ phi______ frames
    -       14.6552  -19.0000  150.0000 111

  6 omega  -17.00   21.00   1.0000   60.0000
omega____ theta____ kappa____ phi______ frames
    -      -18.7958  -99.0000 -180.0000 38

  7 omega  -92.00  -54.00   1.0000   60.0000
omega____ theta____ kappa____ phi______ frames
    -      -18.7958 -178.0000  -60.0000 38

;
_diffrn_measurement_device 'four-circle diffractometer'
_diffrn_measurement_device_type 'Xcalibur, Sapphire3'
_diffrn_measurement_method '\w scans'
_diffrn_radiation_monochromator graphite
_diffrn_radiation_probe x-ray
_diffrn_radiation_type 'Mo K\a'
_diffrn_radiation_wavelength 0.71073
_diffrn_reflns_av_R_equivalents 0.2721
_diffrn_reflns_av_unetI/netI 0.3383
_diffrn_reflns_Laue_measured_fraction_full 0.998
_diffrn_reflns_Laue_measured_fraction_max 0.998
_diffrn_reflns_limit_h_max 9
_diffrn_reflns_limit_h_min -10
_diffrn_reflns_limit_k_max 12
_diffrn_reflns_limit_k_min -12
_diffrn_reflns_limit_l_max 36
_diffrn_reflns_limit_l_min -38
_diffrn_reflns_number 20074
_diffrn_reflns_point_group_measured_fraction_full 0.998
_diffrn_reflns_point_group_measured_fraction_max 0.998
_diffrn_reflns_theta_full 25.242
_diffrn_reflns_theta_max 26.000
_diffrn_reflns_theta_min 2.882
_diffrn_source 'Enhance (Mo) X-ray Source'
_exptl_absorpt_coefficient_mu 1.142
_exptl_absorpt_correction_T_max 1.00000
_exptl_absorpt_correction_T_min 0.74826
_exptl_absorpt_correction_type multi-scan
_exptl_absorpt_process_details
;
CrysAlisPro, Agilent Technologies,
Version 1.171.37.35 (release 13-08-2014 CrysAlis171 .NET)
(compiled Aug 13 2014,18:06:01)
Empirical absorption correction using spherical harmonics,
 implemented in SCALE3 ABSPACK scaling algorithm.
;
_exptl_crystal_colour 'clear yellow'
_exptl_crystal_colour_lustre clear
_exptl_crystal_colour_primary yellow
_exptl_crystal_density_diffrn 1.870
_exptl_crystal_description irregular
_exptl_crystal_F_000 1408
_exptl_crystal_size_max 0.1
_exptl_crystal_size_mid 0.05
_exptl_crystal_size_min 0.05
_refine_diff_density_max 0.543
_refine_diff_density_min -0.689
_refine_diff_density_rms 0.139
_refine_ls_extinction_method none
_refine_ls_goodness_of_fit_ref 1.013
_refine_ls_hydrogen_treatment constr
_refine_ls_matrix_type full
_refine_ls_number_parameters 357
_refine_ls_number_reflns 5027
_refine_ls_number_restraints 75
_refine_ls_restrained_S_all 1.023
_refine_ls_R_factor_all 0.2819
_refine_ls_R_factor_gt 0.0891
_refine_ls_shift/su_max 0.001
_refine_ls_shift/su_mean 0.000
_refine_ls_structure_factor_coef Fsqd
_refine_ls_weighting_details 'w=1/[\s^2^(Fo^2^)+(0.0463P)^2^] where P=(Fo^2^+2Fc^2^)/3'
_refine_ls_weighting_scheme calc
_refine_ls_wR_factor_gt 0.1457
_refine_ls_wR_factor_ref 0.2313
_reflns_Friedel_coverage 0.000
_reflns_number_gt 1659
_reflns_number_total 5027
_reflns_threshold_expression 'I > 2\s(I)'
_cod_data_source_file c5dt03854e2.cif
_cod_data_source_block TRS465
_cod_depositor_comments 'Adding full bibliography for 7037045--7037046.cif.'
_cod_database_code 7037045
_shelx_space_group_comment
;
The symmetry employed for this shelxl refinement is uniquely defined
by the following loop, which should always be used as a source of
symmetry information in preference to the above space-group names.
They are only intended as comments.
;
_olex2_refinement_description
;
1. Fixed Uiso
 At 1.2 times of:
  All C(H) groups
2. Restrained distances
 C17-F4A \\sim C17-F5A \\sim C17-F6A
 with sigma of 0.02
 C20-F4A \\sim C20-F5A \\sim C20-F6A
 with sigma of 0.02
 F4A-F5A \\sim F5A-F6A \\sim F6A-F4A
 with sigma of 0.02
 C17-F4B \\sim C17-F5B \\sim C17-F6B
 with sigma of 0.02
 C20-F4B \\sim C20-F5B \\sim C20-F6B
 with sigma of 0.02
 F4B-F5B \\sim F5B-F6B \\sim F6B-F4B
 with sigma of 0.02
3. Rigid body (RIGU) restrains
 F6A, F5B, F4A, F6B, F5A, F4B, C20, C17
 with sigma for 1-2 distances of 0.004 and sigma for 1-3 distances of 0.004
4. Others
 Sof(F4B)=Sof(F5B)=Sof(F6B)=1-FVAR(1)
 Sof(F4A)=Sof(F5A)=Sof(F6A)=FVAR(1)
5.a Aromatic/amide H refined with riding coordinates:
 C14(H14), C16(H16), C18(H18)
;
_shelx_shelxl_version_number 2014/7
_olex2_submission_special_instructions 'No special instructions were received'

loop_
_space_group_symop_operation_xyz
'x, y, z'
'-x+1/2, y+1/2, -z+1/2'
'-x, -y, -z'
'x-1/2, -y-1/2, z-1/2'

loop_
_atom_site_label
_atom_site_type_symbol
_atom_site_fract_x
_atom_site_fract_y
_atom_site_fract_z
_atom_site_U_iso_or_equiv
_atom_site_adp_type
_atom_site_occupancy
_atom_site_site_symmetry_order
_atom_site_calc_flag
_atom_site_refinement_flags_posn
_atom_site_refinement_flags_adp
_atom_site_refinement_flags_occupancy
_atom_site_disorder_assembly
_atom_site_disorder_group
B1 B 0.2331(14) 0.4965(13) 0.3743(4) 0.026(3) Uiso 1 1 d . . . . .
C1 C 0.2719(13) 0.3420(11) 0.3870(4) 0.030(3) Uani 1 1 d . . . . .
C2 C 0.4182(13) 0.2951(12) 0.4017(4) 0.038(3) Uani 1 1 d . . . . .
C3 C 0.4443(13) 0.1633(11) 0.4168(4) 0.034(3) Uani 1 1 d . . . . .
C4 C 0.3215(14) 0.0706(13) 0.4175(4) 0.041(3) Uani 1 1 d . . . . .
C5 C 0.1787(13) 0.1107(13) 0.4004(4) 0.041(3) Uani 1 1 d . . . . .
C6 C 0.1517(12) 0.2439(12) 0.3857(4) 0.033(3) Uani 1 1 d . . . . .
C7 C 0.1064(13) 0.5785(11) 0.4014(4) 0.033(3) Uani 1 1 d . . . . .
C8 C 0.1296(12) 0.6042(11) 0.4452(4) 0.032(3) Uani 1 1 d . . . . .
C9 C 0.0181(14) 0.6665(11) 0.4700(4) 0.035(3) Uani 1 1 d . . . . .
C10 C -0.1226(13) 0.7106(11) 0.4513(4) 0.037(3) Uani 1 1 d . . . . .
C11 C -0.1458(13) 0.6896(11) 0.4068(4) 0.035(3) Uani 1 1 d . . . . .
C12 C -0.0315(13) 0.6284(12) 0.3822(4) 0.037(3) Uani 1 1 d . . . . .
C13 C 0.3220(12) 0.5678(12) 0.3369(4) 0.034(3) Uani 1 1 d . . . . .
C14 C 0.3177(12) 0.7113(13) 0.3313(4) 0.033(3) Uani 1 1 d . . . . .
H14 H 0.2559 0.7653 0.3502 0.040 Uiso 1 1 calc R . . . .
C15 C 0.4019(13) 0.7761(14) 0.2988(4) 0.039(3) Uani 1 1 d . . . . .
C16 C 0.4897(13) 0.6998(14) 0.2722(4) 0.044(3) Uani 1 1 d . . . . .
H16 H 0.5476 0.7444 0.2502 0.052 Uiso 1 1 calc R . . . .
C17 C 0.4985(12) 0.5589(13) 0.2758(4) 0.045(3) Uani 1 1 d D U . . .
C18 C 0.4141(12) 0.4927(12) 0.3074(4) 0.041(3) Uani 1 1 d . . . . .
H18 H 0.4180 0.3955 0.3095 0.049 Uiso 1 1 calc R . . . .
C19 C 0.4004(16) 0.9288(17) 0.2960(5) 0.054(4) Uani 1 1 d . . . . .
C20 C 0.5975(13) 0.4765(13) 0.2464(4) 0.065(3) Uani 1 1 d D U . . .
F1 F 0.5123(9) 0.9880(7) 0.3201(3) 0.075(3) Uani 1 1 d . . . . .
F2 F 0.2659(9) 0.9838(7) 0.3097(2) 0.066(2) Uani 1 1 d . . . . .
F3 F 0.4168(9) 0.9732(8) 0.2554(2) 0.071(2) Uani 1 1 d . . . . .
F4A F 0.625(2) 0.5307(16) 0.2089(5) 0.095(6) Uani 0.584(15) 1 d D U P A 1
F4B F 0.661(3) 0.366(2) 0.2655(7) 0.088(7) Uani 0.416(15) 1 d D U P A 2
F5A F 0.5204(15) 0.3556(14) 0.2352(5) 0.074(5) Uani 0.584(15) 1 d D U P A 1
F5B F 0.728(2) 0.557(2) 0.2355(7) 0.073(6) Uani 0.416(15) 1 d D U P A 2
F6A F 0.7255(15) 0.4274(16) 0.2639(5) 0.068(5) Uani 0.584(15) 1 d D U P A 1
F6B F 0.531(2) 0.445(3) 0.2095(6) 0.090(7) Uani 0.416(15) 1 d D U P A 2
Cl1 Cl 0.5735(3) 0.4105(3) 0.40344(11) 0.0479(9) Uani 1 1 d . . . . .
Cl2 Cl 0.6252(4) 0.1145(3) 0.43584(12) 0.0551(10) Uani 1 1 d . . . . .
Cl3 Cl 0.3508(4) -0.0924(3) 0.43740(11) 0.0502(10) Uani 1 1 d . . . . .
Cl4 Cl 0.0243(3) -0.0080(3) 0.39924(11) 0.0488(10) Uani 1 1 d . . . . .
Cl5 Cl -0.0284(3) 0.2855(3) 0.36388(10) 0.0422(9) Uani 1 1 d . . . . .
Cl6 Cl 0.3075(3) 0.5568(3) 0.46880(10) 0.0448(9) Uani 1 1 d . . . . .
Cl7 Cl 0.0565(4) 0.6990(3) 0.52463(10) 0.0461(9) Uani 1 1 d . . . . .
Cl8 Cl -0.2610(3) 0.7909(3) 0.48182(11) 0.0511(10) Uani 1 1 d . . . . .
Cl9 Cl -0.3154(3) 0.7524(3) 0.38253(10) 0.0470(9) Uani 1 1 d . . . . .
Cl10 Cl -0.0673(3) 0.6060(3) 0.32743(10) 0.0411(9) Uani 1 1 d . . . . .

loop_
_atom_site_aniso_label
_atom_site_aniso_U_11
_atom_site_aniso_U_22
_atom_site_aniso_U_33
_atom_site_aniso_U_23
_atom_site_aniso_U_13
_atom_site_aniso_U_12
C1 0.031(7) 0.039(8) 0.020(8) -0.006(6) 0.011(6) 0.002(6)
C2 0.038(7) 0.055(9) 0.021(8) 0.007(7) 0.017(6) 0.008(7)
C3 0.044(8) 0.026(7) 0.031(8) 0.004(6) 0.008(6) 0.011(6)
C4 0.043(8) 0.047(9) 0.034(9) 0.009(7) 0.009(7) 0.002(7)
C5 0.035(7) 0.055(9) 0.034(9) -0.004(7) 0.014(6) 0.006(7)
C6 0.027(7) 0.042(8) 0.031(8) 0.001(6) 0.005(6) 0.002(6)
C7 0.039(7) 0.043(8) 0.017(7) 0.009(6) 0.008(6) 0.014(6)
C8 0.032(7) 0.037(8) 0.027(8) 0.004(6) 0.007(6) -0.005(6)
C9 0.052(8) 0.034(8) 0.019(8) -0.007(6) 0.015(7) -0.005(6)
C10 0.043(8) 0.036(8) 0.031(9) 0.002(7) 0.014(7) 0.003(6)
C11 0.041(7) 0.035(8) 0.027(9) 0.004(6) -0.002(6) -0.001(6)
C12 0.042(8) 0.048(9) 0.022(8) -0.004(6) 0.004(6) -0.002(7)
C13 0.037(7) 0.045(8) 0.019(8) 0.006(7) 0.004(6) 0.008(6)
C14 0.026(7) 0.061(9) 0.013(7) 0.002(7) 0.000(5) 0.005(6)
C15 0.045(8) 0.050(9) 0.021(8) -0.001(7) 0.013(6) 0.004(7)
C16 0.039(8) 0.068(10) 0.024(9) 0.001(7) 0.009(6) 0.001(7)
C17 0.036(6) 0.075(8) 0.023(7) -0.003(6) 0.013(5) 0.015(6)
C18 0.039(8) 0.046(9) 0.037(9) -0.008(7) 0.007(7) 0.005(6)
C19 0.046(9) 0.083(13) 0.034(10) -0.008(9) 0.021(8) -0.004(9)
C20 0.058(6) 0.096(8) 0.043(6) -0.017(5) 0.024(5) 0.015(5)
F1 0.090(6) 0.058(6) 0.078(7) 0.003(5) -0.023(5) -0.023(5)
F2 0.079(5) 0.062(5) 0.059(6) 0.016(4) 0.029(5) 0.000(4)
F3 0.100(6) 0.081(6) 0.033(6) 0.027(5) 0.029(5) 0.011(5)
F4A 0.125(13) 0.117(11) 0.044(7) -0.008(7) 0.043(7) 0.026(9)
F4B 0.089(13) 0.115(11) 0.061(12) -0.004(9) 0.040(9) 0.039(9)
F5A 0.074(8) 0.098(9) 0.050(10) -0.032(7) 0.024(7) 0.013(6)
F5B 0.059(8) 0.109(12) 0.052(13) -0.014(9) 0.025(8) 0.015(8)
F6A 0.055(7) 0.097(11) 0.052(9) -0.029(7) 0.020(6) 0.017(7)
F6B 0.087(12) 0.135(16) 0.048(8) -0.031(8) 0.014(8) 0.013(10)
Cl1 0.0469(19) 0.046(2) 0.051(3) 0.0022(18) 0.0056(17) -0.0053(17)
Cl2 0.050(2) 0.049(2) 0.066(3) 0.0054(19) -0.0007(18) 0.0036(17)
Cl3 0.063(2) 0.040(2) 0.047(2) 0.0073(18) 0.0096(18) 0.0013(17)
Cl4 0.050(2) 0.043(2) 0.054(3) -0.0042(17) 0.0154(18) -0.0110(16)
Cl5 0.0430(19) 0.043(2) 0.041(2) 0.0001(17) 0.0014(16) -0.0008(16)
Cl6 0.050(2) 0.050(2) 0.034(2) -0.0023(17) -0.0020(16) 0.0043(16)
Cl7 0.062(2) 0.054(2) 0.023(2) -0.0047(16) 0.0089(16) -0.0054(17)
Cl8 0.058(2) 0.057(2) 0.039(2) -0.0048(18) 0.0232(17) 0.0089(18)
Cl9 0.0425(19) 0.057(2) 0.042(2) 0.0010(17) 0.0050(16) 0.0055(16)
Cl10 0.0497(19) 0.052(2) 0.021(2) 0.0007(16) 0.0043(15) 0.0053(16)

loop_
_atom_type_symbol
_atom_type_description
_atom_type_scat_dispersion_real
_atom_type_scat_dispersion_imag
_atom_type_scat_source
C C 0.0033 0.0016 'International Tables Vol C Tables 4.2.6.8 and 6.1.1.4'
H H 0.0000 0.0000 'International Tables Vol C Tables 4.2.6.8 and 6.1.1.4'
B B 0.0013 0.0007 'International Tables Vol C Tables 4.2.6.8 and 6.1.1.4'
Cl Cl 0.1484 0.1585 'International Tables Vol C Tables 4.2.6.8 and 6.1.1.4'
F F 0.0171 0.0103 'International Tables Vol C Tables 4.2.6.8 and 6.1.1.4'

loop_
_geom_angle_atom_site_label_1
_geom_angle_atom_site_label_2
_geom_angle_atom_site_label_3
_geom_angle
C1 B1 C7 119.2(10)
C13 B1 C1 120.2(10)
C13 B1 C7 120.6(10)
C2 C1 B1 124.8(10)
C2 C1 C6 115.9(11)
C6 C1 B1 119.2(10)
C1 C2 Cl1 118.5(9)
C3 C2 C1 123.4(11)
C3 C2 Cl1 118.1(9)
C2 C3 C4 119.5(11)
C2 C3 Cl2 120.9(9)
C4 C3 Cl2 119.6(9)
C3 C4 Cl3 120.1(9)
C5 C4 C3 118.5(11)
C5 C4 Cl3 121.4(10)
C4 C5 C6 122.0(11)
C4 C5 Cl4 118.9(10)
C6 C5 Cl4 119.1(9)
C1 C6 Cl5 120.1(9)
C5 C6 C1 120.5(10)
C5 C6 Cl5 119.3(9)
C8 C7 B1 120.9(10)
C8 C7 C12 117.2(10)
C12 C7 B1 122.0(11)
C7 C8 Cl6 118.1(9)
C9 C8 C7 122.2(11)
C9 C8 Cl6 119.7(10)
C8 C9 C10 120.6(11)
C8 C9 Cl7 119.8(10)
C10 C9 Cl7 119.6(9)
C9 C10 C11 118.0(10)
C9 C10 Cl8 120.8(10)
C11 C10 Cl8 121.1(10)
C10 C11 Cl9 118.4(9)
C12 C11 C10 120.6(11)
C12 C11 Cl9 120.8(10)
C7 C12 Cl10 120.4(9)
C11 C12 C7 121.2(11)
C11 C12 Cl10 118.3(9)
C14 C13 B1 121.5(10)
C14 C13 C18 116.6(11)
C18 C13 B1 121.9(11)
C13 C14 H14 119.2
C15 C14 C13 121.6(11)
C15 C14 H14 119.2
C14 C15 C19 119.3(11)
C16 C15 C14 119.2(13)
C16 C15 C19 121.5(12)
C15 C16 H16 118.9
C15 C16 C17 122.2(12)
C17 C16 H16 118.9
C16 C17 C18 119.5(11)
C16 C17 C20 121.4(10)
C18 C17 C20 119.1(11)
C13 C18 H18 119.5
C17 C18 C13 120.9(12)
C17 C18 H18 119.5
F1 C19 C15 113.3(12)
F1 C19 F2 105.3(12)
F1 C19 F3 107.3(11)
F2 C19 C15 112.8(11)
F3 C19 C15 112.1(12)
F3 C19 F2 105.5(12)
F4A C20 C17 115.7(11)
F4A C20 F5A 102.3(11)
F4A C20 F6A 111.0(12)
F4B C20 C17 113.5(12)
F4B C20 F5B 103.6(12)
F5A C20 C17 109.7(9)
F5B C20 C17 107.7(10)
F6A C20 C17 115.6(11)
F6A C20 F5A 100.6(11)
F6B C20 C17 114.4(12)
F6B C20 F4B 111.4(13)
F6B C20 F5B 105.1(12)

loop_
_geom_bond_atom_site_label_1
_geom_bond_atom_site_label_2
_geom_bond_distance
B1 C1 1.589(15)
B1 C7 1.592(15)
B1 C13 1.554(16)
C1 C2 1.401(14)
C1 C6 1.403(14)
C2 C3 1.381(14)
C2 Cl1 1.741(12)
C3 C4 1.385(14)
C3 Cl2 1.714(11)
C4 C5 1.379(14)
C4 Cl3 1.719(12)
C5 C6 1.393(15)
C5 Cl4 1.755(12)
C6 Cl5 1.720(11)
C7 C8 1.384(14)
C7 C12 1.399(14)
C8 C9 1.373(14)
C8 Cl6 1.738(11)
C9 C10 1.394(14)
C9 Cl7 1.739(11)
C10 C11 1.398(15)
C10 Cl8 1.713(11)
C11 C12 1.380(14)
C11 Cl9 1.733(11)
C12 Cl10 1.725(12)
C13 C14 1.409(14)
C13 C18 1.415(14)
C14 H14 0.9500
C14 C15 1.394(14)
C15 C16 1.344(15)
C15 C19 1.490(17)
C16 H16 0.9500
C16 C17 1.378(15)
C17 C18 1.383(14)
C17 C20 1.484(17)
C18 H18 0.9500
C19 F1 1.332(14)
C19 F2 1.343(13)
C19 F3 1.335(14)
C20 F4A 1.297(13)
C20 F4B 1.335(17)
C20 F5A 1.391(14)
C20 F5B 1.411(17)
C20 F6A 1.303(14)
C20 F6B 1.304(17)

loop_
_geom_torsion_atom_site_label_1
_geom_torsion_atom_site_label_2
_geom_torsion_atom_site_label_3
_geom_torsion_atom_site_label_4
_geom_torsion
B1 C1 C2 C3 173.0(11)
B1 C1 C2 Cl1 -4.1(15)
B1 C1 C6 C5 -174.0(10)
B1 C1 C6 Cl5 8.5(15)
B1 C7 C8 C9 -175.6(10)
B1 C7 C8 Cl6 5.1(15)
B1 C7 C12 C11 174.8(11)
B1 C7 C12 Cl10 -1.5(16)
B1 C13 C14 C15 177.6(10)
B1 C13 C18 C17 -176.7(10)
C1 B1 C7 C8 62.6(15)
C1 B1 C7 C12 -117.9(12)
C1 B1 C13 C14 -165.1(10)
C1 B1 C13 C18 13.3(17)
C1 C2 C3 C4 0.2(18)
C1 C2 C3 Cl2 -178.0(9)
C2 C1 C6 C5 3.0(16)
C2 C1 C6 Cl5 -174.5(8)
C2 C3 C4 C5 4.3(17)
C2 C3 C4 Cl3 -178.3(9)
C3 C4 C5 C6 -5.1(18)
C3 C4 C5 Cl4 177.5(9)
C4 C5 C6 C1 1.4(18)
C4 C5 C6 Cl5 178.8(9)
C6 C1 C2 C3 -3.8(16)
C6 C1 C2 Cl1 179.0(8)
C7 B1 C1 C2 -117.1(12)
C7 B1 C1 C6 59.6(15)
C7 B1 C13 C14 12.9(17)
C7 B1 C13 C18 -168.7(10)
C7 C8 C9 C10 -2.1(18)
C7 C8 C9 Cl7 -178.6(9)
C8 C7 C12 C11 -5.8(17)
C8 C7 C12 Cl10 177.9(8)
C8 C9 C10 C11 -0.1(16)
C8 C9 C10 Cl8 -179.0(9)
C9 C10 C11 C12 -0.8(17)
C9 C10 C11 Cl9 -176.5(8)
C10 C11 C12 C7 3.8(18)
C10 C11 C12 Cl10 -179.8(9)
C12 C7 C8 C9 4.9(17)
C12 C7 C8 Cl6 -174.4(8)
C13 B1 C1 C2 60.9(16)
C13 B1 C1 C6 -122.4(12)
C13 B1 C7 C8 -115.4(13)
C13 B1 C7 C12 64.1(16)
C13 C14 C15 C16 -0.2(18)
C13 C14 C15 C19 -176.4(11)
C14 C13 C18 C17 1.8(16)
C14 C15 C16 C17 0.5(19)
C14 C15 C19 F1 88.4(14)
C14 C15 C19 F2 -31.1(18)
C14 C15 C19 F3 -150.0(11)
C15 C16 C17 C18 0.4(18)
C15 C16 C17 C20 -179.3(10)
C16 C15 C19 F1 -87.7(15)
C16 C15 C19 F2 152.7(12)
C16 C15 C19 F3 33.8(18)
C16 C17 C18 C13 -1.6(17)
C16 C17 C20 F4A -25.7(16)
C16 C17 C20 F4B 145.9(15)
C16 C17 C20 F5A -140.7(12)
C16 C17 C20 F5B 31.8(15)
C16 C17 C20 F6A 106.5(14)
C16 C17 C20 F6B -84.7(17)
C18 C13 C14 C15 -0.9(16)
C18 C17 C20 F4A 154.7(14)
C18 C17 C20 F4B -33.7(17)
C18 C17 C20 F5A 39.6(14)
C18 C17 C20 F5B -147.8(13)
C18 C17 C20 F6A -73.2(14)
C18 C17 C20 F6B 95.7(16)
C19 C15 C16 C17 176.7(11)
C20 C17 C18 C13 178.1(9)
Cl1 C2 C3 C4 177.4(9)
Cl1 C2 C3 Cl2 -0.8(14)
Cl2 C3 C4 C5 -177.5(9)
Cl2 C3 C4 Cl3 -0.1(14)
Cl3 C4 C5 C6 177.5(9)
Cl3 C4 C5 Cl4 0.1(14)
Cl4 C5 C6 C1 178.8(8)
Cl4 C5 C6 Cl5 -3.8(14)
Cl6 C8 C9 C10 177.2(8)
Cl6 C8 C9 Cl7 0.7(13)
Cl7 C9 C10 C11 176.5(8)
Cl7 C9 C10 Cl8 -2.4(13)
Cl8 C10 C11 C12 178.1(9)
Cl8 C10 C11 Cl9 2.4(14)
Cl9 C11 C12 C7 179.4(9)
Cl9 C11 C12 Cl10 -4.2(14)
